data_4130100
loop_
_publ_author_name
'Feller, Moran'
'Gellrich, Urs'
'Anaby, Aviel'
'Diskin-Posner, Yael'
'Milstein, David'

_publ_section_title
;
 Reductive Cleavage of CO2 by Metal-Ligand-Cooperation Mediated by an
 Iridium Pincer Complex.
;
_journal_issue 20
_journal_name_full 'Journal of the American Chemical Society'
_journal_page_first 6445
_journal_page_last 6454
_journal_paper_doi 10.1021/jacs.6b00202
_journal_volume 138
_journal_year 2016
_chemical_formula_moiety 'C25 H44 Ir N O4 P2, 3(C H2 Cl2)'
_chemical_formula_sum 'C28 H50 Cl6 Ir N O4 P2'
_chemical_formula_weight 931.53
_space_group_crystal_system monoclinic
_space_group_IT_number 14
_space_group_name_Hall '-P 2ybc'
_space_group_name_H-M_alt 'P 1 21/c 1'
_atom_sites_solution_hydrogens mixed
_audit_creation_method SHELXL-2014/6
_cell_angle_alpha 90
_cell_angle_beta 116.667(3)
_cell_angle_gamma 90
_cell_formula_units_Z 4
_cell_length_a 16.6996(4)
_cell_length_b 15.2679(3)
_cell_length_c 16.3378(4)
_cell_measurement_reflns_used 58988
_cell_measurement_temperature 100(2)
_cell_measurement_theta_max 26.371
_cell_measurement_theta_min 1.708
_cell_volume 3722.52(18)
_computing_cell_refinement 'CrysAlisPro 1.171.38.41 (Rigaku OD, 2015)'
_computing_data_collection 'CrysAlisPro 1.171.38.41 (Rigaku OD, 2015)'
_computing_data_reduction 'CrysAlisPro 1.171.38.41 (Rigaku OD, 2015)'
_computing_structure_refinement 'SHELXL-2014/6 (Sheldrick, 2014)'
_computing_structure_solution 'ShelXT (Sheldrick, 2015)'
_diffrn_ambient_temperature 100(2)
_diffrn_measured_fraction_theta_full 1.000
_diffrn_measured_fraction_theta_max 1.000
_diffrn_measurement_device_type 'dtrek-CrysAlisPro-abstract goniometer imported rigaku-d*trek images'
_diffrn_measurement_method '\w scans'
_diffrn_radiation_type MoK\a
_diffrn_radiation_wavelength 0.71073
_diffrn_reflns_av_R_equivalents 0.0561
_diffrn_reflns_av_unetI/netI 0.0269
_diffrn_reflns_Laue_measured_fraction_full 1.000
_diffrn_reflns_Laue_measured_fraction_max 1.000
_diffrn_reflns_limit_h_max 20
_diffrn_reflns_limit_h_min -20
_diffrn_reflns_limit_k_max 19
_diffrn_reflns_limit_k_min -19
_diffrn_reflns_limit_l_max 19
_diffrn_reflns_limit_l_min -20
_diffrn_reflns_number 58988
_diffrn_reflns_point_group_measured_fraction_full 1.000
_diffrn_reflns_point_group_measured_fraction_max 1.000
_diffrn_reflns_theta_full 25.242
_diffrn_reflns_theta_max 26.371
_diffrn_reflns_theta_min 1.908
_exptl_absorpt_coefficient_mu 4.136
_exptl_absorpt_correction_T_max 1.00000
_exptl_absorpt_correction_T_min 0.55955
_exptl_absorpt_correction_type multi-scan
_exptl_absorpt_process_details
;
CrysAlisPro 1.171.38.41 (Rigaku Oxford Diffraction, 2015)
Empirical absorption correction using spherical harmonics,
 implemented in SCALE3 ABSPACK scaling algorithm.
;
_exptl_crystal_colour colorless
_exptl_crystal_density_diffrn 1.662
_exptl_crystal_description plate
_exptl_crystal_F_000 1864
_exptl_crystal_size_max 0.278
_exptl_crystal_size_mid 0.209
_exptl_crystal_size_min 0.101
_refine_diff_density_max 1.658
_refine_diff_density_min -0.823
_refine_diff_density_rms 0.102
_refine_ls_extinction_method none
_refine_ls_goodness_of_fit_ref 1.075
_refine_ls_hydrogen_treatment mixed
_refine_ls_matrix_type full
_refine_ls_number_parameters 412
_refine_ls_number_reflns 7603
_refine_ls_number_restraints 0
_refine_ls_restrained_S_all 1.075
_refine_ls_R_factor_all 0.0272
_refine_ls_R_factor_gt 0.0233
_refine_ls_shift/su_max 0.003
_refine_ls_shift/su_mean 0.000
_refine_ls_structure_factor_coef Fsqd
_refine_ls_weighting_details 'w=1/[\s^2^(Fo^2^)+(0.0300P)^2^+2.5542P] where P=(Fo^2^+2Fc^2^)/3'
_refine_ls_weighting_scheme calc
_refine_ls_wR_factor_gt 0.0551
_refine_ls_wR_factor_ref 0.0563
_reflns_Friedel_coverage 0.000
_reflns_number_gt 6738
_reflns_number_total 7603
_reflns_threshold_expression 'I > 2\s(I)'
_cod_data_source_file ja6b00202_si_002.cif
_cod_data_source_block m1861
_cod_original_cell_volume 3722.49(17)
_cod_original_sg_symbol_H-M 'P 21/c'
_cod_database_code 4130100
_shelx_space_group_comment
;
The symmetry employed for this shelxl refinement is uniquely defined
by the following loop, which should always be used as a source of
symmetry information in preference to the above space-group names.
They are only intended as comments.
;
_shelx_estimated_absorpt_t_min 0.393
_shelx_estimated_absorpt_t_max 0.680
_shelxl_version_number 2014/6

loop_
_space_group_symop_operation_xyz
'x, y, z'
'-x, y+1/2, -z+1/2'
'-x, -y, -z'
'x, -y-1/2, z-1/2'

loop_
_atom_site_label
_atom_site_type_symbol
_atom_site_fract_x
_atom_site_fract_y
_atom_site_fract_z
_atom_site_U_iso_or_equiv
_atom_site_adp_type
_atom_site_occupancy
_atom_site_site_symmetry_order
_atom_site_calc_flag
_atom_site_refinement_flags_posn
_atom_site_refinement_flags_adp
_atom_site_refinement_flags_occupancy
_atom_site_disorder_assembly
_atom_site_disorder_group
Ir1 Ir 0.78555(2) 0.61940(2) 0.35751(2) 0.01060(4) Uani 1 1 d . . . . .
H H 0.696(2) 0.607(2) 0.288(2) 0.013 Uiso 1 1 d . U . . .
P1 P 0.77714(5) 0.47166(5) 0.38715(5) 0.01213(14) Uani 1 1 d . . . . .
P2 P 0.77571(5) 0.74696(5) 0.27686(5) 0.01256(14) Uani 1 1 d . . . . .
O1 O 0.67987(15) 0.68589(15) 0.44950(14) 0.0223(5) Uani 1 1 d . . . . .
O2 O 0.82681(14) 0.69353(13) 0.53205(13) 0.0180(4) Uani 1 1 d . . . . .
O3 O 0.97430(15) 0.69956(14) 0.61279(13) 0.0217(5) Uani 1 1 d . . . . .
O4 O 0.91678(13) 0.64184(12) 0.47188(13) 0.0137(4) Uani 1 1 d . . . . .
N1 N 0.83105(16) 0.56515(15) 0.26499(15) 0.0132(5) Uani 1 1 d . . . . .
C1 C 0.86096(19) 0.42878(18) 0.35331(19) 0.0149(6) Uani 1 1 d . . . . .
H1A H 0.9207 0.4293 0.4070 0.018 Uiso 1 1 calc R U . . .
H1B H 0.8461 0.3673 0.3327 0.018 Uiso 1 1 calc R U . . .
C2 C 0.86403(18) 0.48262(18) 0.27725(19) 0.0145(6) Uani 1 1 d . . . . .
C3 C 0.8974(2) 0.4476(2) 0.2199(2) 0.0186(6) Uani 1 1 d . . . . .
H3 H 0.9217 0.3901 0.2299 0.022 Uiso 1 1 calc R U . . .
C4 C 0.8944(2) 0.4980(2) 0.1482(2) 0.0222(7) Uani 1 1 d . . . . .
H4 H 0.9175 0.4755 0.1089 0.027 Uiso 1 1 calc R U . . .
C5 C 0.8579(2) 0.5810(2) 0.1340(2) 0.0207(6) Uani 1 1 d . . . . .
H5 H 0.8555 0.6159 0.0848 0.025 Uiso 1 1 calc R U . . .
C6 C 0.8245(2) 0.61304(18) 0.19237(19) 0.0155(6) Uani 1 1 d . . . . .
C7 C 0.7742(2) 0.69802(19) 0.17320(19) 0.0170(6) Uani 1 1 d . . . . .
H7A H 0.7113 0.6878 0.1277 0.020 Uiso 1 1 calc R U . . .
H7B H 0.8010 0.7398 0.1462 0.020 Uiso 1 1 calc R U . . .
C8 C 0.8137(2) 0.42431(18) 0.50461(19) 0.0158(6) Uani 1 1 d . . . . .
C9 C 0.8365(2) 0.32600(19) 0.5096(2) 0.0215(6) Uani 1 1 d . . . . .
H9A H 0.7835 0.2935 0.4672 0.032 Uiso 1 1 calc R U . . .
H9B H 0.8551 0.3047 0.5722 0.032 Uiso 1 1 calc R U . . .
H9C H 0.8854 0.3173 0.4928 0.032 Uiso 1 1 calc R U . . .
C10 C 0.8994(2) 0.4715(2) 0.5721(2) 0.0211(6) Uani 1 1 d . . . . .
H10A H 0.9451 0.4673 0.5501 0.032 Uiso 1 1 calc R U . . .
H10B H 0.9217 0.4441 0.6325 0.032 Uiso 1 1 calc R U . . .
H10C H 0.8859 0.5333 0.5765 0.032 Uiso 1 1 calc R U . . .
C11 C 0.7403(2) 0.4414(2) 0.5348(2) 0.0251(7) Uani 1 1 d . . . . .
H11A H 0.7220 0.5030 0.5240 0.038 Uiso 1 1 calc R U . . .
H11B H 0.7635 0.4282 0.6002 0.038 Uiso 1 1 calc R U . . .
H11C H 0.6884 0.4040 0.4996 0.038 Uiso 1 1 calc R U . . .
C12 C 0.6658(2) 0.42346(19) 0.3045(2) 0.0178(6) Uani 1 1 d . . . . .
C13 C 0.6568(2) 0.4342(2) 0.2068(2) 0.0229(7) Uani 1 1 d . . . . .
H13A H 0.6637 0.4961 0.1954 0.034 Uiso 1 1 calc R U . . .
H13B H 0.5976 0.4137 0.1621 0.034 Uiso 1 1 calc R U . . .
H13C H 0.7033 0.3997 0.2007 0.034 Uiso 1 1 calc R U . . .
C14 C 0.5893(2) 0.4738(2) 0.3111(2) 0.0245(7) Uani 1 1 d . . . . .
H14A H 0.5918 0.4640 0.3715 0.037 Uiso 1 1 calc R U . . .
H14B H 0.5316 0.4530 0.2634 0.037 Uiso 1 1 calc R U . . .
H14C H 0.5956 0.5365 0.3025 0.037 Uiso 1 1 calc R U . . .
C15 C 0.6545(2) 0.3250(2) 0.3178(2) 0.0264(7) Uani 1 1 d . . . . .
H15A H 0.7049 0.2925 0.3173 0.040 Uiso 1 1 calc R U . . .
H15B H 0.5983 0.3040 0.2680 0.040 Uiso 1 1 calc R U . . .
H15C H 0.6533 0.3160 0.3766 0.040 Uiso 1 1 calc R U . . .
C16 C 0.8741(2) 0.82332(18) 0.31868(19) 0.0160(6) Uani 1 1 d . . . . .
C17 C 0.9539(2) 0.7677(2) 0.3248(2) 0.0201(6) Uani 1 1 d . . . . .
H17A H 0.9581 0.7140 0.3593 0.030 Uiso 1 1 calc R U . . .
H17B H 1.0095 0.8014 0.3560 0.030 Uiso 1 1 calc R U . . .
H17C H 0.9448 0.7525 0.2629 0.030 Uiso 1 1 calc R U . . .
C18 C 0.8970(2) 0.8579(2) 0.4152(2) 0.0213(6) Uani 1 1 d . . . . .
H18A H 0.8469 0.8930 0.4129 0.032 Uiso 1 1 calc R U . . .
H18B H 0.9509 0.8943 0.4371 0.032 Uiso 1 1 calc R U . . .
H18C H 0.9076 0.8083 0.4570 0.032 Uiso 1 1 calc R U . . .
C19 C 0.8622(2) 0.90102(19) 0.2546(2) 0.0188(6) Uani 1 1 d . . . . .
H19A H 0.8416 0.8796 0.1918 0.028 Uiso 1 1 calc R U . . .
H19B H 0.9196 0.9313 0.2743 0.028 Uiso 1 1 calc R U . . .
H19C H 0.8178 0.9417 0.2568 0.028 Uiso 1 1 calc R U . . .
C20 C 0.6679(2) 0.8100(2) 0.2325(2) 0.0203(6) Uani 1 1 d . . . . .
C21 C 0.6707(2) 0.8736(2) 0.3064(2) 0.0276(7) Uani 1 1 d . . . . .
H21A H 0.6876 0.8417 0.3639 0.041 Uiso 1 1 calc R U . . .
H21B H 0.6115 0.9002 0.2868 0.041 Uiso 1 1 calc R U . . .
H21C H 0.7149 0.9197 0.3158 0.041 Uiso 1 1 calc R U . . .
C22 C 0.6466(2) 0.8604(2) 0.1433(2) 0.0268(7) Uani 1 1 d . . . . .
H22A H 0.6911 0.9068 0.1557 0.040 Uiso 1 1 calc R U . . .
H22B H 0.5867 0.8865 0.1199 0.040 Uiso 1 1 calc R U . . .
H22C H 0.6484 0.8200 0.0975 0.040 Uiso 1 1 calc R U . . .
C23 C 0.5902(2) 0.7451(2) 0.2116(2) 0.0271(7) Uani 1 1 d . . . . .
H23A H 0.5911 0.6997 0.1697 0.041 Uiso 1 1 calc R U . . .
H23B H 0.5330 0.7766 0.1832 0.041 Uiso 1 1 calc R U . . .
H23C H 0.5971 0.7178 0.2687 0.041 Uiso 1 1 calc R U . . .
C24 C 0.7500(2) 0.66967(18) 0.44783(19) 0.0158(6) Uani 1 1 d . . . . .
C25 C 0.9120(2) 0.67742(18) 0.53981(19) 0.0162(6) Uani 1 1 d . . . . .
Cl3A Cl 0.3603(4) 0.5964(4) 0.0967(4) 0.087(2) Uiso 0.313(5) 1 d . . P A 2
Cl3 Cl 0.31641(14) 0.61539(14) 0.01801(17) 0.0690(8) Uani 0.687(5) 1 d . . P A 1
Cl4 Cl 0.39948(7) 0.44409(8) 0.02009(7) 0.0458(2) Uani 1 1 d . . . . .
C27 C 0.4185(3) 0.5558(3) 0.0520(3) 0.0593(13) Uani 1 1 d . . . . .
H27A H 0.4538 0.5827 0.0235 0.071 Uiso 0.687(5) 1 calc R U P A 1
H27B H 0.4542 0.5599 0.1193 0.071 Uiso 0.687(5) 1 calc R U P A 1
H27C H 0.4825 0.5629 0.0958 0.071 Uiso 0.313(5) 1 calc R U P A 2
H27D H 0.4076 0.5904 -0.0032 0.071 Uiso 0.313(5) 1 calc R U P A 2
Cl1 Cl 0.15258(8) 0.89436(6) 0.59873(8) 0.0485(3) Uani 1 1 d . . . . .
Cl2 Cl 0.18229(9) 0.79512(7) 0.76264(7) 0.0533(3) Uani 1 1 d . . . . .
C26 C 0.1033(3) 0.8529(3) 0.6667(4) 0.0521(12) Uani 1 1 d . . . . .
H26A H 0.0786 0.9021 0.6877 0.062 Uiso 1 1 calc R U . . .
H26B H 0.0532 0.8134 0.6291 0.062 Uiso 1 1 calc R U . . .
C28 C 0.4750(5) 0.6353(5) 0.3991(5) 0.0394(17) Uani 0.627(3) 1 d . . P B 3
H28A H 0.5325 0.6513 0.3992 0.047 Uiso 0.627(3) 1 calc R U P B 3
H28B H 0.4866 0.5845 0.4405 0.047 Uiso 0.627(3) 1 calc R U P B 3
Cl5 Cl 0.40052(11) 0.60324(10) 0.28903(12) 0.0424(5) Uani 0.627(3) 1 d . . P B 3
Cl6 Cl 0.4352(3) 0.7353(2) 0.4499(3) 0.0574(9) Uani 0.627(3) 1 d . . P B 3
C28A C 0.4731(9) 0.6730(8) 0.3919(8) 0.030(3) Uiso 0.373(3) 1 d . . P B 4
H28C H 0.5388 0.6820 0.4224 0.036 Uiso 0.373(3) 1 calc R U P B 4
H28D H 0.4482 0.6914 0.3270 0.036 Uiso 0.373(3) 1 calc R U P B 4
Cl5A Cl 0.4427(2) 0.56083(19) 0.40350(19) 0.0457(9) Uiso 0.373(3) 1 d . . P B 4
Cl6A Cl 0.4293(4) 0.7172(4) 0.4401(4) 0.0312(10) Uiso 0.373(3) 1 d . . P B 4

loop_
_atom_site_aniso_label
_atom_site_aniso_U_11
_atom_site_aniso_U_22
_atom_site_aniso_U_33
_atom_site_aniso_U_23
_atom_site_aniso_U_13
_atom_site_aniso_U_12
Ir1 0.01114(6) 0.01113(6) 0.01163(6) 0.00007(4) 0.00697(4) -0.00040(4)
P1 0.0115(3) 0.0119(3) 0.0150(3) -0.0005(3) 0.0076(3) -0.0016(3)
P2 0.0127(3) 0.0131(3) 0.0138(3) 0.0020(3) 0.0078(3) 0.0017(3)
O1 0.0210(11) 0.0276(12) 0.0259(11) 0.0016(9) 0.0173(10) 0.0038(9)
O2 0.0224(11) 0.0182(10) 0.0165(10) -0.0026(8) 0.0115(9) 0.0012(8)
O3 0.0239(12) 0.0218(11) 0.0151(10) -0.0032(8) 0.0049(9) -0.0037(9)
O4 0.0140(10) 0.0131(9) 0.0145(9) -0.0016(8) 0.0068(8) -0.0007(8)
N1 0.0116(11) 0.0145(12) 0.0143(11) -0.0020(9) 0.0067(9) -0.0022(9)
C1 0.0149(14) 0.0141(14) 0.0178(14) -0.0015(11) 0.0092(12) -0.0010(11)
C2 0.0111(13) 0.0153(14) 0.0167(14) -0.0028(11) 0.0060(11) -0.0033(11)
C3 0.0185(15) 0.0163(14) 0.0243(15) -0.0036(12) 0.0126(13) 0.0014(12)
C4 0.0256(17) 0.0263(17) 0.0218(15) -0.0037(13) 0.0169(14) 0.0014(13)
C5 0.0244(16) 0.0249(16) 0.0180(14) 0.0002(12) 0.0141(13) -0.0013(13)
C6 0.0160(14) 0.0178(14) 0.0152(14) -0.0030(11) 0.0091(12) -0.0034(11)
C7 0.0209(15) 0.0176(14) 0.0144(13) 0.0018(11) 0.0095(12) -0.0002(12)
C8 0.0199(15) 0.0127(14) 0.0169(14) 0.0034(11) 0.0103(12) 0.0009(11)
C9 0.0252(17) 0.0117(14) 0.0262(16) 0.0036(12) 0.0103(14) 0.0033(12)
C10 0.0281(17) 0.0175(15) 0.0167(14) 0.0000(11) 0.0091(13) -0.0029(13)
C11 0.0320(18) 0.0244(16) 0.0275(17) 0.0094(13) 0.0211(15) 0.0067(14)
C12 0.0129(14) 0.0170(15) 0.0213(15) -0.0014(11) 0.0056(12) -0.0036(11)
C13 0.0184(16) 0.0262(17) 0.0192(15) -0.0063(12) 0.0042(13) -0.0076(13)
C14 0.0149(15) 0.0254(17) 0.0347(18) 0.0017(13) 0.0126(14) -0.0036(13)
C15 0.0223(17) 0.0205(16) 0.0348(18) -0.0052(13) 0.0115(15) -0.0087(13)
C16 0.0177(15) 0.0123(13) 0.0177(14) 0.0030(11) 0.0079(12) 0.0008(11)
C17 0.0158(15) 0.0184(15) 0.0276(16) 0.0037(12) 0.0109(13) -0.0002(12)
C18 0.0302(17) 0.0143(14) 0.0182(15) -0.0003(11) 0.0098(13) -0.0037(13)
C19 0.0211(16) 0.0163(14) 0.0207(15) 0.0030(11) 0.0108(13) -0.0009(12)
C20 0.0156(15) 0.0234(16) 0.0231(15) 0.0071(12) 0.0097(13) 0.0065(12)
C21 0.0284(18) 0.0291(18) 0.0319(18) 0.0062(14) 0.0193(15) 0.0132(14)
C22 0.0200(16) 0.0324(18) 0.0268(17) 0.0136(14) 0.0094(14) 0.0064(14)
C23 0.0129(15) 0.0343(19) 0.0338(18) 0.0117(14) 0.0102(14) 0.0047(13)
C24 0.0194(15) 0.0134(14) 0.0176(14) 0.0042(11) 0.0108(12) 0.0011(11)
C25 0.0214(15) 0.0104(13) 0.0179(14) 0.0040(11) 0.0097(12) 0.0008(11)
Cl3 0.0497(12) 0.0784(15) 0.0877(18) -0.0205(11) 0.0388(12) 0.0032(9)
Cl4 0.0422(6) 0.0576(6) 0.0358(5) 0.0016(4) 0.0160(4) -0.0080(5)
C27 0.053(3) 0.064(3) 0.059(3) 0.004(2) 0.023(2) -0.007(2)
Cl1 0.0516(6) 0.0311(5) 0.0592(7) -0.0040(4) 0.0216(5) -0.0048(4)
Cl2 0.0752(8) 0.0487(6) 0.0414(5) -0.0257(5) 0.0310(6) -0.0193(6)
C26 0.043(2) 0.027(2) 0.094(4) -0.009(2) 0.038(3) -0.0072(18)
C28 0.030(3) 0.038(5) 0.045(4) -0.006(3) 0.012(3) 0.003(3)
Cl5 0.0318(8) 0.0307(8) 0.0530(10) -0.0083(6) 0.0085(7) 0.0044(6)
Cl6 0.0562(15) 0.0359(16) 0.0618(18) 0.0053(13) 0.0102(12) 0.0024(13)

loop_
_atom_type_symbol
_atom_type_description
_atom_type_scat_dispersion_real
_atom_type_scat_dispersion_imag
_atom_type_scat_source
C C 0.0033 0.0016 'International Tables Vol C Tables 4.2.6.8 and 6.1.1.4'
H H 0.0000 0.0000 'International Tables Vol C Tables 4.2.6.8 and 6.1.1.4'
N N 0.0061 0.0033 'International Tables Vol C Tables 4.2.6.8 and 6.1.1.4'
O O 0.0106 0.0060 'International Tables Vol C Tables 4.2.6.8 and 6.1.1.4'
P P 0.1023 0.0942 'International Tables Vol C Tables 4.2.6.8 and 6.1.1.4'
Ir Ir -1.4442 7.9887 'International Tables Vol C Tables 4.2.6.8 and 6.1.1.4'
Cl Cl 0.1484 0.1585 'International Tables Vol C Tables 4.2.6.8 and 6.1.1.4'

loop_
_geom_angle_atom_site_label_1
_geom_angle_atom_site_label_2
_geom_angle_atom_site_label_3
_geom_angle
C24 Ir1 N1 177.06(10)
C24 Ir1 O4 79.75(10)
N1 Ir1 O4 97.33(8)
C24 Ir1 P2 97.46(8)
N1 Ir1 P2 83.15(7)
O4 Ir1 P2 98.23(5)
C24 Ir1 P1 98.90(8)
N1 Ir1 P1 81.10(7)
O4 Ir1 P1 96.06(5)
P2 Ir1 P1 159.92(3)
C24 Ir1 H 95.6(13)
N1 Ir1 H 87.4(13)
O4 Ir1 H 175.3(13)
P2 Ir1 H 83.0(12)
P1 Ir1 H 83.9(12)
C1 P1 C8 103.14(13)
C1 P1 C12 106.51(13)
C8 P1 C12 110.18(13)
C1 P1 Ir1 99.05(9)
C8 P1 Ir1 124.34(9)
C12 P1 Ir1 111.18(10)
C7 P2 C16 103.63(13)
C7 P2 C20 103.78(14)
C16 P2 C20 110.71(14)
C7 P2 Ir1 98.64(9)
C16 P2 Ir1 119.26(9)
C20 P2 Ir1 117.51(10)
C25 O2 C24 118.5(2)
C25 O4 Ir1 112.56(18)
C2 N1 C6 119.9(2)
C2 N1 Ir1 120.38(18)
C6 N1 Ir1 119.65(19)
C2 C1 P1 111.4(2)
C2 C1 H1A 109.3
P1 C1 H1A 109.3
C2 C1 H1B 109.3
P1 C1 H1B 109.3
H1A C1 H1B 108.0
N1 C2 C3 121.1(3)
N1 C2 C1 117.8(2)
C3 C2 C1 121.1(3)
C4 C3 C2 118.9(3)
C4 C3 H3 120.6
C2 C3 H3 120.6
C5 C4 C3 119.9(3)
C5 C4 H4 120.1
C3 C4 H4 120.1
C4 C5 C6 119.3(3)
C4 C5 H5 120.3
C6 C5 H5 120.3
N1 C6 C5 120.7(3)
N1 C6 C7 117.8(2)
C5 C6 C7 121.3(3)
C6 C7 P2 112.57(19)
C6 C7 H7A 109.1
P2 C7 H7A 109.1
C6 C7 H7B 109.1
P2 C7 H7B 109.1
H7A C7 H7B 107.8
C11 C8 C10 108.0(2)
C11 C8 C9 111.2(2)
C10 C8 C9 106.9(2)
C11 C8 P1 108.8(2)
C10 C8 P1 108.87(19)
C9 C8 P1 112.88(19)
C8 C9 H9A 109.5
C8 C9 H9B 109.5
H9A C9 H9B 109.5
C8 C9 H9C 109.5
H9A C9 H9C 109.5
H9B C9 H9C 109.5
C8 C10 H10A 109.5
C8 C10 H10B 109.5
H10A C10 H10B 109.5
C8 C10 H10C 109.5
H10A C10 H10C 109.5
H10B C10 H10C 109.5
C8 C11 H11A 109.5
C8 C11 H11B 109.5
H11A C11 H11B 109.5
C8 C11 H11C 109.5
H11A C11 H11C 109.5
H11B C11 H11C 109.5
C14 C12 C15 108.7(2)
C14 C12 C13 108.7(2)
C15 C12 C13 106.8(2)
C14 C12 P1 109.8(2)
C15 C12 P1 114.9(2)
C13 C12 P1 107.8(2)
C12 C13 H13A 109.5
C12 C13 H13B 109.5
H13A C13 H13B 109.5
C12 C13 H13C 109.5
H13A C13 H13C 109.5
H13B C13 H13C 109.5
C12 C14 H14A 109.5
C12 C14 H14B 109.5
H14A C14 H14B 109.5
C12 C14 H14C 109.5
H14A C14 H14C 109.5
H14B C14 H14C 109.5
C12 C15 H15A 109.5
C12 C15 H15B 109.5
H15A C15 H15B 109.5
C12 C15 H15C 109.5
H15A C15 H15C 109.5
H15B C15 H15C 109.5
C19 C16 C18 109.3(2)
C19 C16 C17 108.2(2)
C18 C16 C17 108.2(2)
C19 C16 P2 114.1(2)
C18 C16 P2 111.1(2)
C17 C16 P2 105.74(19)
C16 C17 H17A 109.5
C16 C17 H17B 109.5
H17A C17 H17B 109.5
C16 C17 H17C 109.5
H17A C17 H17C 109.5
H17B C17 H17C 109.5
C16 C18 H18A 109.5
C16 C18 H18B 109.5
H18A C18 H18B 109.5
C16 C18 H18C 109.5
H18A C18 H18C 109.5
H18B C18 H18C 109.5
C16 C19 H19A 109.5
C16 C19 H19B 109.5
H19A C19 H19B 109.5
C16 C19 H19C 109.5
H19A C19 H19C 109.5
H19B C19 H19C 109.5
C21 C20 C22 109.9(3)
C21 C20 C23 107.9(3)
C22 C20 C23 107.3(3)
C21 C20 P2 109.6(2)
C22 C20 P2 113.3(2)
C23 C20 P2 108.7(2)
C20 C21 H21A 109.5
C20 C21 H21B 109.5
H21A C21 H21B 109.5
C20 C21 H21C 109.5
H21A C21 H21C 109.5
H21B C21 H21C 109.5
C20 C22 H22A 109.5
C20 C22 H22B 109.5
H22A C22 H22B 109.5
C20 C22 H22C 109.5
H22A C22 H22C 109.5
H22B C22 H22C 109.5
C20 C23 H23A 109.5
C20 C23 H23B 109.5
H23A C23 H23B 109.5
C20 C23 H23C 109.5
H23A C23 H23C 109.5
H23B C23 H23C 109.5
O1 C24 O2 112.4(2)
O1 C24 Ir1 135.6(2)
O2 C24 Ir1 111.91(19)
O3 C25 O4 127.5(3)
O3 C25 O2 115.2(3)
O4 C25 O2 117.3(2)
Cl3A C27 Cl4 116.6(4)
Cl4 C27 Cl3 112.3(3)
Cl4 C27 H27A 109.1
Cl3 C27 H27A 109.1
Cl4 C27 H27B 109.1
Cl3 C27 H27B 109.1
H27A C27 H27B 107.9
Cl3A C27 H27C 108.1
Cl4 C27 H27C 108.1
Cl3A C27 H27D 108.1
Cl4 C27 H27D 108.1
H27C C27 H27D 107.3
Cl2 C26 Cl1 111.3(2)
Cl2 C26 H26A 109.4
Cl1 C26 H26A 109.4
Cl2 C26 H26B 109.4
Cl1 C26 H26B 109.4
H26A C26 H26B 108.0
Cl5 C28 Cl6 115.5(4)
Cl5 C28 H28A 108.4
Cl6 C28 H28A 108.4
Cl5 C28 H28B 108.4
Cl6 C28 H28B 108.4
H28A C28 H28B 107.5
Cl6A C28A Cl5A 98.5(7)
Cl6A C28A H28C 112.1
Cl5A C28A H28C 112.1
Cl6A C28A H28D 112.1
Cl5A C28A H28D 112.1
H28C C28A H28D 109.7

loop_
_geom_bond_atom_site_label_1
_geom_bond_atom_site_label_2
_geom_bond_distance
Ir1 C24 1.976(3)
Ir1 N1 2.140(2)
Ir1 O4 2.1762(19)
Ir1 P2 2.3155(7)
Ir1 P1 2.3245(7)
Ir1 H 1.43(3)
P1 C1 1.841(3)
P1 C8 1.878(3)
P1 C12 1.889(3)
P2 C7 1.841(3)
P2 C16 1.876(3)
P2 C20 1.877(3)
O1 C24 1.209(4)
O2 C25 1.392(4)
O2 C24 1.445(3)
O3 C25 1.227(4)
O4 C25 1.270(3)
N1 C2 1.354(4)
N1 C6 1.356(4)
C1 C2 1.510(4)
C1 H1A 0.9900
C1 H1B 0.9900
C2 C3 1.393(4)
C3 C4 1.384(4)
C3 H3 0.9500
C4 C5 1.381(4)
C4 H4 0.9500
C5 C6 1.391(4)
C5 H5 0.9500
C6 C7 1.501(4)
C7 H7A 0.9900
C7 H7B 0.9900
C8 C11 1.537(4)
C8 C10 1.537(4)
C8 C9 1.542(4)
C9 H9A 0.9800
C9 H9B 0.9800
C9 H9C 0.9800
C10 H10A 0.9800
C10 H10B 0.9800
C10 H10C 0.9800
C11 H11A 0.9800
C11 H11B 0.9800
C11 H11C 0.9800
C12 C14 1.535(4)
C12 C15 1.542(4)
C12 C13 1.544(4)
C13 H13A 0.9800
C13 H13B 0.9800
C13 H13C 0.9800
C14 H14A 0.9800
C14 H14B 0.9800
C14 H14C 0.9800
C15 H15A 0.9800
C15 H15B 0.9800
C15 H15C 0.9800
C16 C19 1.535(4)
C16 C18 1.540(4)
C16 C17 1.545(4)
C17 H17A 0.9800
C17 H17B 0.9800
C17 H17C 0.9800
C18 H18A 0.9800
C18 H18B 0.9800
C18 H18C 0.9800
C19 H19A 0.9800
C19 H19B 0.9800
C19 H19C 0.9800
C20 C21 1.534(4)
C20 C22 1.542(4)
C20 C23 1.544(4)
C21 H21A 0.9800
C21 H21B 0.9800
C21 H21C 0.9800
C22 H22A 0.9800
C22 H22B 0.9800
C22 H22C 0.9800
C23 H23A 0.9800
C23 H23B 0.9800
C23 H23C 0.9800
Cl3A C27 1.582(8)
Cl3 C27 1.787(6)
Cl4 C27 1.770(5)
C27 H27A 0.9900
C27 H27B 0.9900
C27 H27C 0.9900
C27 H27D 0.9900
Cl1 C26 1.769(5)
Cl2 C26 1.767(5)
C26 H26A 0.9900
C26 H26B 0.9900
C28 Cl5 1.735(7)
C28 Cl6 1.989(8)
C28 H28A 0.9900
C28 H28B 0.9900
C28A Cl6A 1.459(14)
C28A Cl5A 1.821(12)
C28A H28C 0.9900
C28A H28D 0.9900

loop_
_geom_torsion_atom_site_label_1
_geom_torsion_atom_site_label_2
_geom_torsion_atom_site_label_3
_geom_torsion_atom_site_label_4
_geom_torsion
C8 P1 C1 C2 -160.0(2)
C12 P1 C1 C2 84.0(2)
Ir1 P1 C1 C2 -31.4(2)
C6 N1 C2 C3 4.5(4)
Ir1 N1 C2 C3 -177.3(2)
C6 N1 C2 C1 -173.7(2)
Ir1 N1 C2 C1 4.5(3)
P1 C1 C2 N1 20.6(3)
P1 C1 C2 C3 -157.6(2)
N1 C2 C3 C4 -1.5(4)
C1 C2 C3 C4 176.6(3)
C2 C3 C4 C5 -0.8(5)
C3 C4 C5 C6 0.2(5)
C2 N1 C6 C5 -5.1(4)
Ir1 N1 C6 C5 176.7(2)
C2 N1 C6 C7 170.3(2)
Ir1 N1 C6 C7 -7.9(3)
C4 C5 C6 N1 2.8(5)
C4 C5 C6 C7 -172.5(3)
N1 C6 C7 P2 27.0(3)
C5 C6 C7 P2 -157.6(2)
C16 P2 C7 C6 93.5(2)
C20 P2 C7 C6 -150.8(2)
Ir1 P2 C7 C6 -29.6(2)
C1 P1 C8 C11 -170.1(2)
C12 P1 C8 C11 -56.8(2)
Ir1 P1 C8 C11 79.1(2)
C1 P1 C8 C10 72.3(2)
C12 P1 C8 C10 -174.3(2)
Ir1 P1 C8 C10 -38.5(2)
C1 P1 C8 C9 -46.2(2)
C12 P1 C8 C9 67.2(2)
Ir1 P1 C8 C9 -156.99(17)
C1 P1 C12 C14 -165.0(2)
C8 P1 C12 C14 83.8(2)
Ir1 P1 C12 C14 -58.1(2)
C1 P1 C12 C15 72.1(2)
C8 P1 C12 C15 -39.1(3)
Ir1 P1 C12 C15 179.01(19)
C1 P1 C12 C13 -46.8(2)
C8 P1 C12 C13 -158.0(2)
Ir1 P1 C12 C13 60.1(2)
C7 P2 C16 C19 66.5(2)
C20 P2 C16 C19 -44.2(3)
Ir1 P2 C16 C19 174.71(17)
C7 P2 C16 C18 -169.4(2)
C20 P2 C16 C18 79.9(2)
Ir1 P2 C16 C18 -61.2(2)
C7 P2 C16 C17 -52.3(2)
C20 P2 C16 C17 -163.00(18)
Ir1 P2 C16 C17 56.0(2)
C7 P2 C20 C21 -165.1(2)
C16 P2 C20 C21 -54.5(2)
Ir1 P2 C20 C21 87.3(2)
C7 P2 C20 C22 -42.0(3)
C16 P2 C20 C22 68.6(3)
Ir1 P2 C20 C22 -149.6(2)
C7 P2 C20 C23 77.2(2)
C16 P2 C20 C23 -172.2(2)
Ir1 P2 C20 C23 -30.4(2)
C25 O2 C24 O1 179.3(2)
C25 O2 C24 Ir1 -1.3(3)
Ir1 O4 C25 O3 -178.3(2)
Ir1 O4 C25 O2 1.8(3)
C24 O2 C25 O3 179.7(2)
C24 O2 C25 O4 -0.5(4)
